data_2210722
loop_
_publ_author_name
'Bai, Yan'
'Pan  Xiao-Jing'
'Dang, Dong-Bin'
'Wang, Jing-Ping'

_publ_section_title
Di-\m-aqua-bis{aqua[<i>N</i>,<i>N</i>'-bis(furan-2-ylmethylene)hydrazine-\k^2^<i>N</i>,<i>O</i>](perchlorato-\k<i>O</i>)sodium}
_journal_coeditor_code NG2084
_journal_issue 10
_journal_name_full 'Acta Crystallographica Section E'
_journal_page_first m2400
_journal_page_last m2402
_journal_paper_doi 10.1107/S1600536806034167
_journal_volume 62
_journal_year 2006
_chemical_formula_iupac '[Na2 (Cl O4)2 (C10 H8 N2 O2)2 (H2 O1)4]'
_chemical_formula_moiety 'C20 H24 Cl2 N4 Na2 O16'
_chemical_formula_sum 'C20 H24 Cl2 N4 Na2 O16'
_chemical_formula_weight 693.31
_chemical_name_systematic
;
Di-\m-aqua-bis{aqua[N,N'-bis(furan-2-ylmethylene)hydrazine-
\k^2^N,O](perchlorato-\kO)sodium}
;
_space_group_IT_number 2
_symmetry_cell_setting triclinic
_symmetry_space_group_name_Hall '-P 1'
_symmetry_space_group_name_H-M 'P -1'
_atom_sites_solution_hydrogens geom
_atom_sites_solution_primary direct
_atom_sites_solution_secondary difmap
_audit_creation_method SHELXL97
_cell_angle_alpha 73.8820(10)
_cell_angle_beta 81.4730(10)
_cell_angle_gamma 74.0580(10)
_cell_formula_units_Z 1
_cell_length_a 6.55650(10)
_cell_length_b 9.9647(2)
_cell_length_c 12.4108(2)
_cell_measurement_reflns_used 856
_cell_measurement_temperature 293(2)
_cell_measurement_theta_max 20.24
_cell_measurement_theta_min 2.82
_cell_volume 746.73(2)
_computing_cell_refinement SMART
_computing_data_collection 'SMART (Bruker, 2000)'
_computing_data_reduction 'SAINT (Bruker, 2000)'
_computing_molecular_graphics SHELXTL
_computing_publication_material SHELXTL
_computing_structure_refinement SHELXTL
_computing_structure_solution 'SHELXTL (Bruker, 2000)'
_diffrn_ambient_temperature 293(2)
_diffrn_measured_fraction_theta_full 0.996
_diffrn_measured_fraction_theta_max 0.996
_diffrn_measurement_device_type 'Bruker SMART CCD area-detector'
_diffrn_measurement_method \f/\w
_diffrn_radiation_monochromator graphite
_diffrn_radiation_source 'sealed tube'
_diffrn_radiation_type MoK\a
_diffrn_radiation_wavelength 0.71073
_diffrn_reflns_av_R_equivalents 0.0195
_diffrn_reflns_av_sigmaI/netI 0.0187
_diffrn_reflns_limit_h_max 7
_diffrn_reflns_limit_h_min -7
_diffrn_reflns_limit_k_max 11
_diffrn_reflns_limit_k_min -11
_diffrn_reflns_limit_l_max 14
_diffrn_reflns_limit_l_min -14
_diffrn_reflns_number 8844
_diffrn_reflns_theta_full 25.00
_diffrn_reflns_theta_max 25.00
_diffrn_reflns_theta_min 1.71
_exptl_absorpt_coefficient_mu 0.326
_exptl_absorpt_correction_type none
_exptl_crystal_colour yellow
_exptl_crystal_density_diffrn 1.542
_exptl_crystal_density_method 'not measured'
_exptl_crystal_description block
_exptl_crystal_F_000 356
_exptl_crystal_size_max 0.20
_exptl_crystal_size_mid 0.15
_exptl_crystal_size_min 0.15
_refine_diff_density_max 0.564
_refine_diff_density_min -0.363
_refine_ls_extinction_coef 0.095(10)
_refine_ls_extinction_expression Fc^*^=kFc[1+0.001xFc^2^\l^3^/sin(2\q)]^-1/4^
_refine_ls_extinction_method 'SHELXTL (Bruker, 2000)'
_refine_ls_goodness_of_fit_ref 1.012
_refine_ls_hydrogen_treatment constr
_refine_ls_matrix_type full
_refine_ls_number_parameters 237
_refine_ls_number_reflns 2621
_refine_ls_number_restraints 48
_refine_ls_restrained_S_all 1.347
_refine_ls_R_factor_all 0.0434
_refine_ls_R_factor_gt 0.0408
_refine_ls_shift/su_max 0.000
_refine_ls_shift/su_mean 0.000
_refine_ls_structure_factor_coef Fsqd
_refine_ls_weighting_details 'calc w = 1/[\s^2^(Fo^2^)+(0.072P)^2^+0.3846P] where P=(Fo^2^+2Fc^2^)/3'
_refine_ls_weighting_scheme calc
_refine_ls_wR_factor_gt 0.1173
_refine_ls_wR_factor_ref 0.1197
_reflns_number_gt 2407
_reflns_number_total 2621
_reflns_threshold_expression I>2\s(I)
_cod_data_source_file ng2084.cif
_cod_data_source_block I
_cod_depositor_comments
;
The following automatic conversions were performed:
'_symmetry_cell_setting' value 'Triclinic' changed to 'triclinic'
according to '/home/saulius/struct/CIF-dictionaries/cif_core.dic'
dictionary named 'cif_core.dic' version 2.4.1 from 2010-06-29.

Automatic conversion script
Id: cif_fix_enum 1527 2010-12-29 10:47:43Z saulius 

The following automatic conversions were performed:

'_symmetry_cell_setting' value 'Triclinic' changed to 'triclinic'
according to /home/saulius/struct/CIF-dictionaries/cif_core.dic
dictionary named 'cif_core.dic' version 2.4.1 from 2010-06-29.

Automatic conversion script
Id: cif_fix_values 1715 2011-07-08 13:25:40Z adriana 
;
_cod_database_code 2210722
_cod_database_fobs_code 2210722

loop_
_symmetry_equiv_pos_as_xyz
'x, y, z'
'-x, -y, -z'

loop_
_atom_site_type_symbol
_atom_site_label
_atom_site_fract_x
_atom_site_fract_y
_atom_site_fract_z
_atom_site_U_iso_or_equiv
_atom_site_adp_type
_atom_site_calc_flag
_atom_site_refinement_flags
_atom_site_occupancy
_atom_site_disorder_assembly
_atom_site_disorder_group
Na Na1 0.71743(16) 0.34806(11) 0.00085(9) 0.0415(3) Uani d . 1 . .
O O1 0.6572(3) 0.3102(2) -0.18161(16) 0.0451(5) Uani d . 1 A .
O O2 0.7817(3) -0.2482(2) 0.30456(16) 0.0457(5) Uani d . 1 A .
N N1 0.7186(3) 0.0909(2) 0.01327(18) 0.0351(5) Uani d . 1 A .
N N2 0.7450(3) -0.0317(2) 0.10467(18) 0.0354(5) Uani d . 1 . .
C C1 0.6488(5) 0.3887(4) -0.2914(3) 0.0533(8) Uani d . 1 . .
H H1 0.6112 0.4888 -0.3142 0.064 Uiso calc R 1 A .
C C2 0.7020(5) 0.3019(4) -0.3615(3) 0.0519(8) Uani d . 1 A .
H H2 0.7090 0.3300 -0.4397 0.062 Uiso calc R 1 . .
C C3 0.7453(4) 0.1597(3) -0.2941(2) 0.0454(7) Uani d . 1 . .
H H3 0.7857 0.0759 -0.3193 0.055 Uiso calc R 1 A .
C C4 0.7171(4) 0.1678(3) -0.1857(2) 0.0371(6) Uani d . 1 A .
C C5 0.7398(4) 0.0595(3) -0.0817(2) 0.0361(6) Uani d . 1 . .
H H5 0.7710 -0.0369 -0.0831 0.043 Uiso calc R 1 A .
C C6 0.7111(4) 0.0004(3) 0.1995(2) 0.0386(6) Uani d . 1 A .
H H6 0.6722 0.0972 0.2004 0.046 Uiso calc R 1 . .
C C7 0.7305(4) -0.1060(3) 0.3044(2) 0.0424(6) Uani d . 1 . .
C C8 0.7082(5) -0.0922(4) 0.4116(3) 0.0585(8) Uani d . 1 A .
H H8 0.6748 -0.0067 0.4343 0.070 Uiso calc R 1 . .
C C9 0.7459(6) -0.2331(5) 0.4817(3) 0.0669(10) Uani d . 1 . .
H H9 0.7416 -0.2587 0.5599 0.080 Uiso calc R 1 A .
C C10 0.7889(5) -0.3229(4) 0.4145(3) 0.0585(9) Uani d . 1 A .
H H10 0.8196 -0.4228 0.4393 0.070 Uiso calc R 1 . .
Cl Cl1 0.90306(13) 0.30997(8) 0.26635(6) 0.0501(3) Uani d U 1 . .
O O3 0.7697(10) 0.3680(7) 0.1738(5) 0.0757(11) Uani d PU 0.705(11) A 1
O O4 1.0027(11) 0.4217(6) 0.2617(5) 0.0700(14) Uani d PU 0.705(11) A 1
O O5 0.7848(11) 0.2706(9) 0.3673(4) 0.0834(15) Uani d PU 0.705(11) A 1
O O6 1.0497(12) 0.1969(7) 0.2344(6) 0.1007(18) Uani d PU 0.705(11) A 1
O O3' 0.718(2) 0.3404(12) 0.2035(10) 0.0575(16) Uani d PU 0.295(11) A 2
O O4' 0.920(2) 0.4356(13) 0.2927(10) 0.055(2) Uani d PU 0.295(11) A 2
O O5' 0.860(2) 0.2107(14) 0.3727(10) 0.064(2) Uani d PU 0.295(11) A 2
O O6' 1.128(2) 0.2250(14) 0.2444(11) 0.072(3) Uani d PU 0.295(11) A 2
O O7 0.6613(3) 0.6034(2) -0.05352(17) 0.0454(5) Uani d . 1 . .
H H7A 0.6913 0.6360 -0.1233 0.054 Uiso d R 1 . .
H H7B 0.7290 0.6349 -0.0166 0.054 Uiso d R 1 . .
O O8 1.0858(3) 0.3200(2) -0.07367(17) 0.0458(5) Uani d . 1 A .
H H8B 1.0921 0.3809 -0.1367 0.055 Uiso d R 1 . .
H H8A 1.1338 0.2362 -0.0847 0.055 Uiso d R 1 . .

loop_
_atom_site_aniso_label
_atom_site_aniso_U_11
_atom_site_aniso_U_22
_atom_site_aniso_U_33
_atom_site_aniso_U_12
_atom_site_aniso_U_13
_atom_site_aniso_U_23
Na1 0.0437(6) 0.0362(6) 0.0478(7) -0.0092(4) -0.0035(5) -0.0163(5)
O1 0.0552(12) 0.0396(10) 0.0401(11) -0.0111(9) -0.0061(9) -0.0087(8)
O2 0.0469(11) 0.0476(11) 0.0403(11) -0.0148(9) -0.0048(8) -0.0036(8)
N1 0.0345(11) 0.0329(11) 0.0382(12) -0.0091(8) -0.0020(9) -0.0089(9)
N2 0.0331(11) 0.0338(11) 0.0393(12) -0.0093(8) -0.0022(9) -0.0085(9)
C1 0.0574(18) 0.0503(17) 0.0474(17) -0.0159(14) -0.0117(14) 0.0025(14)
C2 0.0469(16) 0.074(2) 0.0361(15) -0.0232(15) -0.0048(12) -0.0064(14)
C3 0.0398(14) 0.0600(18) 0.0420(15) -0.0152(13) -0.0017(12) -0.0195(13)
C4 0.0325(12) 0.0403(14) 0.0414(14) -0.0105(10) -0.0035(10) -0.0127(11)
C5 0.0321(12) 0.0366(13) 0.0420(14) -0.0094(10) -0.0029(10) -0.0128(11)
C6 0.0355(13) 0.0398(14) 0.0426(15) -0.0114(11) 0.0007(11) -0.0134(11)
C7 0.0366(14) 0.0526(16) 0.0406(15) -0.0164(12) 0.0007(11) -0.0126(12)
C8 0.0556(18) 0.081(2) 0.0447(17) -0.0241(17) 0.0043(14) -0.0229(16)
C9 0.064(2) 0.102(3) 0.0340(16) -0.036(2) -0.0040(14) -0.0001(18)
C10 0.0540(18) 0.068(2) 0.0457(18) -0.0207(16) -0.0080(14) 0.0069(16)
Cl1 0.0699(5) 0.0467(5) 0.0386(4) -0.0204(4) -0.0024(3) -0.0133(3)
O3 0.085(2) 0.102(2) 0.0443(19) -0.0360(19) -0.0105(16) -0.0096(17)
O4 0.092(3) 0.066(2) 0.062(3) -0.038(2) -0.008(2) -0.013(2)
O5 0.092(3) 0.094(3) 0.052(2) -0.026(3) 0.009(2) -0.003(2)
O6 0.094(3) 0.069(3) 0.134(4) -0.004(3) 0.007(3) -0.042(3)
O3' 0.072(3) 0.060(2) 0.043(3) -0.026(2) -0.003(2) -0.008(2)
O4' 0.075(5) 0.047(4) 0.050(4) -0.020(4) 0.004(4) -0.022(3)
O5' 0.079(5) 0.055(4) 0.052(4) -0.020(4) -0.005(4) 0.000(4)
O6' 0.079(5) 0.064(4) 0.066(4) -0.015(4) 0.003(4) -0.011(4)
O7 0.0443(11) 0.0440(11) 0.0508(12) -0.0138(9) -0.0022(9) -0.0146(9)
O8 0.0510(11) 0.0359(10) 0.0513(12) -0.0104(8) -0.0013(9) -0.0138(9)

loop_
_atom_type_symbol
_atom_type_description
_atom_type_scat_dispersion_real
_atom_type_scat_dispersion_imag
_atom_type_scat_source
C C 0.0033 0.0016 'International Tables Vol C Tables 4.2.6.8 and 6.1.1.4'
H H 0.0000 0.0000 'International Tables Vol C Tables 4.2.6.8 and 6.1.1.4'
N N 0.0061 0.0033 'International Tables Vol C Tables 4.2.6.8 and 6.1.1.4'
O O 0.0106 0.0060 'International Tables Vol C Tables 4.2.6.8 and 6.1.1.4'
Na Na 0.0362 0.0249 'International Tables Vol C Tables 4.2.6.8 and 6.1.1.4'
Cl Cl 0.1484 0.1585 'International Tables Vol C Tables 4.2.6.8 and 6.1.1.4'

loop_
_geom_angle_atom_site_label_1
_geom_angle_atom_site_label_2
_geom_angle_atom_site_label_3
_geom_angle_site_symmetry_1
_geom_angle_site_symmetry_3
_geom_angle
_geom_angle_publ_flag
O3 Na1 O7 . . 84.99(18) yes
O3 Na1 O7 . 2_665 88.71(17) yes
O7 Na1 O7 . 2_665 84.99(7) yes
O3 Na1 O8 . . 96.22(17) yes
O7 Na1 O8 . . 90.51(7) yes
O7 Na1 O8 2_665 . 173.02(9) yes
O7 Na1 O3' . . 92.2(3) yes
O7 Na1 O3' 2_665 . 80.0(3) yes
O8 Na1 O3' . . 105.5(3) yes
O3 Na1 O1 . . 176.25(19) yes
O7 Na1 O1 . . 98.60(8) yes
O7 Na1 O1 2_665 . 90.52(8) yes
O8 Na1 O1 . . 84.87(7) yes
O3' Na1 O1 . . 165.0(3) yes
O3 Na1 N1 . . 109.44(18) yes
O7 Na1 N1 . . 164.34(9) yes
O7 Na1 N1 2_665 . 89.16(7) yes
O8 Na1 N1 . . 93.83(7) yes
O3' Na1 N1 . . 101.1(3) yes
O1 Na1 N1 . . 66.88(7) yes
C1 O1 C4 . . 105.7(2) ?
C1 O1 Na1 . . 136.46(19) ?
C4 O1 Na1 . . 113.55(15) ?
C10 O2 C7 . . 106.2(3) ?
C5 N1 N2 . . 112.8(2) ?
C5 N1 Na1 . . 114.72(17) ?
N2 N1 Na1 . . 130.99(16) ?
C6 N2 N1 . . 112.6(2) ?
C2 C1 O1 . . 110.9(3) ?
C2 C1 H1 . . 124.6 ?
O1 C1 H1 . . 124.6 ?
C1 C2 C3 . . 106.7(3) ?
C1 C2 H2 . . 126.6 ?
C3 C2 H2 . . 126.6 ?
C4 C3 C2 . . 107.1(3) ?
C4 C3 H3 . . 126.4 ?
C2 C3 H3 . . 126.4 ?
C3 C4 O1 . . 109.6(2) ?
C3 C4 C5 . . 132.2(3) ?
O1 C4 C5 . . 118.2(2) ?
N1 C5 C4 . . 122.1(2) ?
N1 C5 H5 . . 118.9 ?
C4 C5 H5 . . 118.9 ?
N2 C6 C7 . . 122.8(3) ?
N2 C6 H6 . . 118.6 ?
C7 C6 H6 . . 118.6 ?
C8 C7 O2 . . 109.9(3) ?
C8 C7 C6 . . 130.9(3) ?
O2 C7 C6 . . 119.3(2) ?
C7 C8 C9 . . 106.3(3) ?
C7 C8 H8 . . 126.8 ?
C9 C8 H8 . . 126.8 ?
C10 C9 C8 . . 106.9(3) ?
C10 C9 H9 . . 126.6 ?
C8 C9 H9 . . 126.6 ?
C9 C10 O2 . . 110.7(3) ?
C9 C10 H10 . . 124.6 ?
O2 C10 H10 . . 124.6 ?
O6 Cl1 O5 . . 114.4(4) ?
O6 Cl1 O4 . . 109.8(4) ?
O5 Cl1 O4 . . 114.0(3) ?
O6 Cl1 O3 . . 102.5(4) ?
O5 Cl1 O3 . . 111.2(3) ?
O4 Cl1 O3 . . 103.9(4) ?
O4' Cl1 O5' . . 106.6(7) ?
O4' Cl1 O3' . . 110.9(7) ?
O5' Cl1 O3' . . 105.4(6) ?
O4' Cl1 O6' . . 106.4(7) ?
O5' Cl1 O6' . . 95.4(7) ?
O3' Cl1 O6' . . 129.1(8) ?
Cl1 O3 Na1 . . 144.9(4) ?
Cl1 O3' Na1 . . 127.1(7) ?
Na1 O7 Na1 . 2_665 95.01(7) ?
Na1 O7 H7A . . 113.3 ?
Na1 O7 H7A 2_665 . 113.3 ?
Na1 O7 H7B . . 113.3 ?
Na1 O7 H7B 2_665 . 113.3 ?
H7A O7 H7B . . 108.4 ?
Na1 O8 H8B . . 109.0 ?
Na1 O8 H8A . . 109.1 ?
H8B O8 H8A . . 107.9 ?

loop_
_geom_bond_atom_site_label_1
_geom_bond_atom_site_label_2
_geom_bond_site_symmetry_2
_geom_bond_distance
_geom_bond_publ_flag
Na1 O3 . 2.292(5) yes
Na1 O7 . 2.381(2) yes
Na1 O7 2_665 2.421(2) yes
Na1 O8 . 2.424(2) yes
Na1 O3' . 2.496(12) yes
Na1 O1 . 2.499(2) yes
Na1 N1 . 2.522(2) yes
O1 C1 . 1.371(4) ?
O1 C4 . 1.377(3) ?
O2 C10 . 1.361(4) ?
O2 C7 . 1.362(4) ?
N1 C5 . 1.280(3) ?
N1 N2 . 1.408(3) ?
N2 C6 . 1.277(3) ?
C1 C2 . 1.337(5) ?
C1 H1 . 0.9300 ?
C2 C3 . 1.407(5) ?
C2 H2 . 0.9300 ?
C3 C4 . 1.353(4) ?
C3 H3 . 0.9300 ?
C4 C5 . 1.431(4) ?
C5 H5 . 0.9300 ?
C6 C7 . 1.430(4) ?
C6 H6 . 0.9300 ?
C7 C8 . 1.358(4) ?
C8 C9 . 1.409(6) ?
C8 H8 . 0.9300 ?
C9 C10 . 1.335(6) ?
C9 H9 . 0.9300 ?
C10 H10 . 0.9300 ?
Cl1 O6 . 1.376(6) ?
Cl1 O5 . 1.390(5) ?
Cl1 O4' . 1.415(12) ?
Cl1 O4 . 1.422(5) ?
Cl1 O3 . 1.439(5) ?
Cl1 O5' . 1.455(11) ?
Cl1 O3' . 1.455(11) ?
Cl1 O6' . 1.515(13) ?
O7 Na1 2_665 2.421(2) ?
O7 H7A . 0.8501 ?
O7 H7B . 0.8499 ?
O8 H8B . 0.8502 ?
O8 H8A . 0.8498 ?

loop_
_geom_hbond_atom_site_label_D
_geom_hbond_atom_site_label_H
_geom_hbond_atom_site_label_A
_geom_hbond_site_symmetry_A
_geom_hbond_distance_DH
_geom_hbond_distance_HA
_geom_hbond_distance_DA
_geom_hbond_angle_DHA
_geom_hbond_publ_flag
O7 H7A O4 2_765 0.85 2.49 3.155(8) 135.9 yes
O7 H7B O8 2_765 0.85 1.98 2.822(3) 171.7 yes
O8 H8B O4 2_765 0.85 2.14 2.941(6) 156.9 yes
O8 H8A N2 2_755 0.85 2.04 2.893(3) 177.5 yes
C2 H2 O5 1_554 0.93 2.57 3.415(6) 151.3 yes
